data_4128467
loop_
_publ_author_name
'Hung, Kevin'
'Condakes, Matthew L.'
'Novaes, Luiz F. T.'
'Harwood, Stephen J.'
'Morikawa, Takahiro'
'Yang, Zhi'
'Maimone, Thomas J.'

_publ_section_title
;
 Development of a Terpene Feedstock-Based Oxidative Synthetic Approach to
 the Illicium Sesquiterpenes.
;
_journal_issue 7
_journal_name_full 'Journal of the American Chemical Society'
_journal_page_first 3083
_journal_page_last 3099
_journal_paper_doi 10.1021/jacs.8b12247
_journal_volume 141
_journal_year 2019
_chemical_absolute_configuration unk
_chemical_formula_moiety 'C16 H24 O4'
_chemical_formula_sum 'C16 H24 O4'
_chemical_formula_weight 280.37
_space_group_crystal_system monoclinic
_space_group_IT_number 4
_space_group_name_Hall 'P 2yb'
_space_group_name_H-M_alt 'P 1 21 1'
_symmetry_Int_Tables_number 4
_atom_sites_solution_primary iterative
_audit_creation_date 2017-03-08
_audit_creation_method
;
Olex2 1.2
(compiled Mar  2 2017 14:02:25 for OlexSys, GUI svn.r5324)
;
_cell_angle_alpha 90
_cell_angle_beta 113.579(4)
_cell_angle_gamma 90
_cell_formula_units_Z 2
_cell_length_a 8.0619(8)
_cell_length_b 9.8882(10)
_cell_length_c 9.804(1)
_cell_measurement_reflns_used 9173
_cell_measurement_theta_max 25.45
_cell_measurement_theta_min 2.27
_cell_volume 716.30(13)
_computing_cell_refinement 'SAINT V8.35A (?, 2016)'
_computing_data_reduction 'SAINT V8.35A (?, 2016)'
_computing_molecular_graphics 'Olex2 (Dolomanov et al., 2009)'
_computing_publication_material 'Olex2 (Dolomanov et al., 2009)'
_computing_structure_refinement 'olex2.refine (Bourhis et al., 2015)'
_computing_structure_solution 'olex2.solve (Bourhis et al., 2015)'
_diffrn_ambient_temperature 100.0
_diffrn_measured_fraction_theta_full 0.9977
_diffrn_measured_fraction_theta_max 0.9977
_diffrn_measurement_device_type 'Bruker APEX-II CCD'
_diffrn_measurement_method '\f and \w scans'
_diffrn_radiation_type 'Mo K\a'
_diffrn_radiation_wavelength 0.71073
_diffrn_reflns_av_R_equivalents 0.0226
_diffrn_reflns_av_unetI/netI 0.0114
_diffrn_reflns_limit_h_max 9
_diffrn_reflns_limit_h_min -9
_diffrn_reflns_limit_k_max 11
_diffrn_reflns_limit_k_min -11
_diffrn_reflns_limit_l_max 11
_diffrn_reflns_limit_l_min -11
_diffrn_reflns_number 19608
_diffrn_reflns_theta_full 25.4491
_diffrn_reflns_theta_max 25.45
_diffrn_reflns_theta_min 2.27
_diffrn_standards_number 0
_exptl_absorpt_coefficient_mu 0.092
_exptl_absorpt_correction_T_max 0.7452
_exptl_absorpt_correction_T_min 0.7157
_exptl_absorpt_correction_type none
_exptl_absorpt_process_details
;
SADABS-2016/2 (Bruker,2016) was used for absorption correction.
wR2(int) was 0.0888 before and 0.0337 after correction.
The Ratio of minimum to maximum transmission is 0.9604.
The \l/2 correction factor is Not present.
;
_exptl_crystal_colour colourless
_exptl_crystal_density_diffrn 1.2998
_exptl_crystal_description Block
_exptl_crystal_F_000 304.1709
_exptl_crystal_size_max 0.11
_exptl_crystal_size_mid 0.08
_exptl_crystal_size_min 0.06
_refine_diff_density_max 0.1470
_refine_diff_density_min -0.1395
_refine_diff_density_rms 0.0311
_refine_ls_abs_structure_details 'Flack, H. D. (1983). Acta Cryst. A39, 876-881.'
_refine_ls_abs_structure_Flack -0.1(5)
_refine_ls_d_res_high 0.8270
_refine_ls_d_res_low 8.9855
_refine_ls_goodness_of_fit_ref 1.1151
_refine_ls_hydrogen_treatment refall
_refine_ls_matrix_type full
_refine_ls_number_constraints 0
_refine_ls_number_parameters 277
_refine_ls_number_reflns 2637
_refine_ls_number_restraints 1
_refine_ls_restrained_S_all 1.1151
_refine_ls_R_factor_all 0.0240
_refine_ls_R_factor_gt 0.0237
_refine_ls_shift/su_max 0.0007
_refine_ls_shift/su_mean 0.0001
_refine_ls_structure_factor_coef Fsqd
_refine_ls_weighting_details 'w=1/[\s^2^(Fo^2^)+(0.0390P)^2^+0.0920P] where P=(Fo^2^+2Fc^2^)/3'
_refine_ls_weighting_scheme calc
_refine_ls_wR_factor_gt 0.0630
_refine_ls_wR_factor_ref 0.0633
_reflns_Friedel_coverage 0.996
_reflns_limit_h_max 9
_reflns_limit_h_min -9
_reflns_limit_k_max 11
_reflns_limit_k_min -11
_reflns_limit_l_max 11
_reflns_limit_l_min -11
_reflns_number_gt 2601
_reflns_number_total 2637
_reflns_threshold_expression I>=2u(I)
_cod_data_source_file ja8b12247_si_011.cif
_cod_data_source_block MLC_B_020_0m
_cod_original_sg_symbol_Hall ' P 2yb'
_cod_database_code 4128467
_olex2_refinement_description
;
;
_olex2_submission_special_instructions 'No special instructions were received'

loop_
_space_group_symop_id
_space_group_symop_operation_xyz
1 x,y,z
2 -x,y+1/2,-z

loop_
_atom_site_label
_atom_site_type_symbol
_atom_site_fract_x
_atom_site_fract_y
_atom_site_fract_z
_atom_site_U_iso_or_equiv
_atom_site_adp_type
_atom_site_occupancy
O1 O -0.45279(11) -0.49574(9) -0.95285(9) 0.01751(19) Uani 1.000000
O2 O -0.48458(12) -0.34961(9) -1.13462(10) 0.0227(2) Uani 1.000000
O3 O -0.80308(11) -0.29092(8) -0.54846(9) 0.01768(19) Uani 1.000000
O4 O -0.28764(12) -0.39617(10) -0.67881(10) 0.0271(2) Uani 1.000000
C5 C -0.43257(15) -0.44717(12) -0.70355(13) 0.0160(2) Uani 1.000000
C6 C -0.53763(16) -0.51988(12) -0.84992(13) 0.0153(2) Uani 1.000000
C7 C -0.53629(16) -0.39102(11) -1.04304(13) 0.0174(3) Uani 1.000000
C8 C -0.72034(15) -0.48628(11) -0.65593(12) 0.0137(2) Uani 1.000000
C9 C -0.81790(15) -0.42382(12) -0.81378(13) 0.0138(2) Uani 1.000000
C10 C -0.39675(17) -0.49162(14) -0.44207(13) 0.0202(3) Uani 1.000000
C11 C -0.52281(15) -0.43496(12) -0.59386(13) 0.0154(2) Uani 1.000000
C12 C -0.73095(15) -0.46371(11) -0.92456(12) 0.0136(2) Uani 1.000000
C13 C -0.69215(16) -0.34289(12) -1.00697(13) 0.0157(2) Uani 1.000000
C14 C -1.02136(16) -0.45889(12) -0.89408(13) 0.0178(3) Uani 1.000000
C15 C -0.81259(16) -0.43402(12) -0.55613(13) 0.0160(2) Uani 1.000000
C16 C -0.85057(19) -0.59536(13) -1.17861(15) 0.0234(3) Uani 1.000000
C17 C -1.04919(16) -0.49975(14) -1.05195(14) 0.0201(3) Uani 1.000000
C18 C -0.88356(18) -0.23984(14) -0.45454(14) 0.0203(3) Uani 1.000000
C19 C -0.86857(16) -0.56375(12) -1.03309(13) 0.0171(2) Uani 1.000000
C20 C -0.73189(17) -0.64134(12) -0.65242(14) 0.0176(3) Uani 1.000000
H14a H -1.0551(18) -0.5326(15) -0.8480(15) 0.011(3) Uiso 1.000000
H11 H -0.5307(18) -0.3375(17) -0.5842(15) 0.017(3) Uiso 1.000000
H9 H -0.8007(18) -0.3302(16) -0.7968(15) 0.011(3) Uiso 1.000000
H16a H -0.943(2) -0.6560(17) -1.2389(18) 0.026(4) Uiso 1.000000
H19 H -0.858(2) -0.6497(17) -0.9794(17) 0.022(4) Uiso 1.000000
H6 H -0.5334(18) -0.6160(15) -0.8307(14) 0.009(3) Uiso 1.000000
H13a H -0.793(2) -0.3166(16) -1.0942(17) 0.017(3) Uiso 1.000000
H15a H -0.7509(18) -0.4730(14) -0.4558(15) 0.010(3) Uiso 1.000000
H20a H -0.690(2) -0.6687(18) -0.5480(19) 0.029(4) Uiso 1.000000
H10a H -0.383(2) -0.5908(19) -0.4508(18) 0.029(4) Uiso 1.000000
H18a H -0.879(2) -0.1459(18) -0.4609(17) 0.022(4) Uiso 1.000000
H17a H -1.157(2) -0.5640(19) -1.0987(18) 0.026(4) Uiso 1.000000
H10b H -0.278(2) -0.4519(17) -0.4136(17) 0.022(4) Uiso 1.000000
H17b H -1.073(2) -0.4183(19) -1.1199(19) 0.030(4) Uiso 1.000000
H13b H -0.655(2) -0.2627(18) -0.9418(19) 0.031(4) Uiso 1.000000
H20b H -0.655(2) -0.685(2) -0.6926(18) 0.033(4) Uiso 1.000000
H18b H -0.818(2) -0.2634(17) -0.3504(19) 0.030(4) Uiso 1.000000
H16b H -0.865(2) -0.5129(18) -1.2418(18) 0.027(4) Uiso 1.000000
H16c H -0.728(2) -0.6405(18) -1.1607(18) 0.031(4) Uiso 1.000000
H10c H -0.442(2) -0.4694(16) -0.3639(17) 0.022(4) Uiso 1.000000
H20c H -0.854(2) -0.6730(16) -0.7040(16) 0.019(3) Uiso 1.000000
H15b H -0.9440(19) -0.4633(14) -0.5957(15) 0.013(3) Uiso 1.000000
H18c H -1.008(2) -0.2688(17) -0.4842(19) 0.026(4) Uiso 1.000000
H14b H -1.099(2) -0.3862(18) -0.8884(19) 0.032(4) Uiso 1.000000

loop_
_atom_site_aniso_label
_atom_site_aniso_U_11
_atom_site_aniso_U_22
_atom_site_aniso_U_33
_atom_site_aniso_U_12
_atom_site_aniso_U_13
_atom_site_aniso_U_23
O1 0.0181(4) 0.0183(4) 0.0194(4) 0.0015(3) 0.0110(3) 0.0008(3)
O2 0.0287(4) 0.0206(4) 0.0261(4) -0.0024(4) 0.0185(4) 0.0011(4)
O3 0.0230(4) 0.0136(4) 0.0208(4) 0.0010(3) 0.0134(4) -0.0016(3)
O4 0.0168(4) 0.0390(6) 0.0249(5) -0.0087(4) 0.0075(4) -0.0028(4)
C5 0.0141(6) 0.0156(6) 0.0172(6) 0.0020(4) 0.0049(5) 0.0031(4)
C6 0.0161(5) 0.0144(6) 0.0178(6) 0.0006(4) 0.0091(4) 0.0003(4)
C7 0.0189(6) 0.0150(6) 0.0191(6) -0.0029(4) 0.0084(5) -0.0027(4)
C8 0.0143(5) 0.0124(5) 0.0149(5) 0.0006(4) 0.0062(4) 0.0008(4)
C9 0.0137(5) 0.0113(6) 0.0166(5) -0.0000(4) 0.0064(4) 0.0005(4)
C10 0.0175(6) 0.0252(7) 0.0152(6) 0.0035(5) 0.0037(5) 0.0005(5)
C11 0.0142(5) 0.0132(6) 0.0179(6) 0.0007(4) 0.0055(5) -0.0008(4)
C12 0.0143(5) 0.0126(6) 0.0136(5) -0.0007(4) 0.0054(4) 0.0005(4)
C13 0.0173(5) 0.0133(5) 0.0175(6) -0.0005(4) 0.0081(5) 0.0016(5)
C14 0.0139(6) 0.0206(6) 0.0189(6) -0.0003(4) 0.0065(5) 0.0007(5)
C15 0.0185(6) 0.0137(5) 0.0177(6) -0.0003(5) 0.0092(5) 0.0013(4)
C16 0.0270(7) 0.0239(7) 0.0206(6) -0.0062(6) 0.0107(5) -0.0061(5)
C17 0.0150(6) 0.0230(6) 0.0202(6) -0.0027(5) 0.0048(4) 0.0007(5)
C18 0.0231(7) 0.0211(7) 0.0199(6) 0.0014(5) 0.0121(5) -0.0034(5)
C19 0.0176(6) 0.0156(6) 0.0174(6) -0.0040(5) 0.0061(5) -0.0012(5)
C20 0.0199(6) 0.0136(6) 0.0207(6) 0.0001(5) 0.0096(5) 0.0010(4)

loop_
_atom_type_symbol
_atom_type_scat_dispersion_real
_atom_type_scat_dispersion_imag
_atom_type_scat_Cromer_Mann_a1
_atom_type_scat_Cromer_Mann_a2
_atom_type_scat_Cromer_Mann_a3
_atom_type_scat_Cromer_Mann_a4
_atom_type_scat_Cromer_Mann_b1
_atom_type_scat_Cromer_Mann_b2
_atom_type_scat_Cromer_Mann_b3
_atom_type_scat_Cromer_Mann_b4
_atom_type_scat_Cromer_Mann_c
_atom_type_scat_source
_atom_type_scat_dispersion_source
H 0.00000 0.00000 0.49300 0.32291 0.14019 0.04081 10.51090 26.12570 3.14236 57.79970 0.0030380000826 'International Tables Volume C Table 6.1.1.4 (pp. 500-502)' 'Henke, Gullikson and Davis, At. Data and Nucl. Data Tables, 1993, 54, 2'
C 0.00347 0.00161 2.31000 1.02000 1.58860 0.86500 20.84390 10.20750 0.56870 51.65120 0.215599998832 'International Tables Volume C Table 6.1.1.4 (pp. 500-502)' 'Henke, Gullikson and Davis, At. Data and Nucl. Data Tables, 1993, 54, 2'
O 0.01158 0.00611 3.04850 2.28680 1.54630 0.86700 13.27710 5.70110 0.32390 32.90890 0.250800013542 'International Tables Volume C Table 6.1.1.4 (pp. 500-502)' 'Henke, Gullikson and Davis, At. Data and Nucl. Data Tables, 1993, 54, 2'

loop_
_geom_angle_atom_site_label_1
_geom_angle_atom_site_label_2
_geom_angle_atom_site_label_3
_geom_angle
C7 O1 C6 109.36(8)
C18 O3 C15 111.21(10)
C6 C5 O4 121.07(10)
C11 C5 O4 121.51(11)
C11 C5 C6 117.33(10)
C5 C6 O1 109.82(9)
C12 C6 O1 106.29(9)
C12 C6 C5 110.72(9)
O2 C7 O1 121.19(10)
C13 C7 O1 109.31(9)
C13 C7 O2 129.50(11)
C11 C8 C9 107.01(9)
C15 C8 C9 108.61(9)
C15 C8 C11 108.90(9)
C20 C8 C9 114.02(10)
C20 C8 C11 112.38(10)
C20 C8 C15 105.79(9)
C12 C9 C8 113.75(9)
C14 C9 C8 115.34(9)
C14 C9 C12 105.60(9)
C8 C11 C5 113.79(9)
C10 C11 C5 109.72(10)
C10 C11 C8 116.14(10)
C9 C12 C6 114.35(9)
C13 C12 C6 98.61(9)
C13 C12 C9 114.23(9)
C19 C12 C6 114.07(9)
C19 C12 C9 104.00(9)
C19 C12 C13 111.99(9)
C12 C13 C7 103.91(9)
C17 C14 C9 105.72(10)
C8 C15 O3 109.87(9)
C19 C17 C14 103.90(10)
C16 C19 C12 117.67(10)
C17 C19 C12 101.80(9)
C17 C19 C16 114.49(11)

loop_
_geom_bond_atom_site_label_1
_geom_bond_atom_site_label_2
_geom_bond_distance
O1 C6 1.4475(13)
O1 C7 1.3532(15)
O2 C7 1.2029(15)
O3 C15 1.4174(14)
O3 C18 1.4149(15)
O4 C5 1.2048(15)
C5 C6 1.5236(16)
C5 C11 1.5251(16)
C6 C12 1.5365(16)
C7 C13 1.5120(16)
C8 C9 1.5560(16)
C8 C11 1.5455(16)
C8 C15 1.5362(15)
C8 C20 1.5373(16)
C9 C12 1.5606(15)
C9 C14 1.5484(16)
C10 C11 1.5335(16)
C12 C13 1.5427(15)
C12 C19 1.5483(16)
C14 C17 1.5269(17)
C16 C19 1.5230(17)
C17 C19 1.5297(17)
